data_2230766
loop_
_publ_author_name
'Kuwabara, Takuya'
'Saito, Masaichi'

_publ_section_title
;
 1,1'-Di-<i>tert</i>-butyl-2,2',3,3',4,4',5,5'-octaethyl-1,1'-bistannole
;
_journal_coeditor_code KP2332
_journal_issue 7
_journal_name_full 'Acta Crystallographica Section E'
_journal_page_first m949
_journal_paper_doi 10.1107/S1600536811022951
_journal_volume 67
_journal_year 2011
_chemical_formula_iupac '[Sn2 (C4 H9)2 (C12 H20)2]'
_chemical_formula_moiety 'C32 H58 Sn2'
_chemical_formula_sum 'C32 H58 Sn2'
_chemical_formula_weight 680.20
_chemical_name_systematic
;
1,1'-Di-<i>tert</i>-butyl-2,2',3,3',4,4',5,5'-octaethyl-1,1'-bistannole
;
_space_group_IT_number 14
_symmetry_cell_setting monoclinic
_symmetry_space_group_name_Hall '-P 2yn'
_symmetry_space_group_name_H-M 'P 1 21/n 1'
_atom_sites_solution_hydrogens geom
_atom_sites_solution_primary direct
_atom_sites_solution_secondary difmap
_audit_creation_method SHELXL-97
_cell_angle_alpha 90.00
_cell_angle_beta 100.8270(10)
_cell_angle_gamma 90.00
_cell_formula_units_Z 2
_cell_length_a 8.7161(5)
_cell_length_b 16.5999(9)
_cell_length_c 11.7913(6)
_cell_measurement_reflns_used 6469
_cell_measurement_temperature 100(2)
_cell_measurement_theta_max 28.09
_cell_measurement_theta_min 2.45
_cell_volume 1675.67(16)
_computing_cell_refinement 'SAINT (Bruker, 2008)'
_computing_data_collection 'APEX2 (Bruker, 2008)'
_computing_data_reduction 'SAINT and XPREP (Bruker, 2008)'
_computing_molecular_graphics 'XSHEL (Bruker, 2008)'
_computing_publication_material 'XCIF (Bruker, 2008)'
_computing_structure_refinement 'SHELXL97 (Sheldrick, 2008)'
_computing_structure_solution 'SHELXS97 (Sheldrick, 2008)'
_diffrn_ambient_temperature 100(2)
_diffrn_detector_area_resol_mean 8.333
_diffrn_measured_fraction_theta_full 0.995
_diffrn_measured_fraction_theta_max 0.995
_diffrn_measurement_device_type 'Bruker APEXII CCD area-detector'
_diffrn_measurement_method '\f and \w'
_diffrn_radiation_monochromator 'Bruker Helios multilayer confocal mirror'
_diffrn_radiation_source 'Bruker TXS fine-focus rotating anode'
_diffrn_radiation_type MoK\a
_diffrn_radiation_wavelength 0.71073
_diffrn_reflns_av_R_equivalents 0.0165
_diffrn_reflns_av_sigmaI/netI 0.0199
_diffrn_reflns_limit_h_max 9
_diffrn_reflns_limit_h_min -11
_diffrn_reflns_limit_k_max 21
_diffrn_reflns_limit_k_min -21
_diffrn_reflns_limit_l_max 12
_diffrn_reflns_limit_l_min -14
_diffrn_reflns_number 9015
_diffrn_reflns_theta_full 26.99
_diffrn_reflns_theta_max 26.99
_diffrn_reflns_theta_min 2.14
_exptl_absorpt_coefficient_mu 1.507
_exptl_absorpt_correction_T_max 0.927
_exptl_absorpt_correction_T_min 0.835
_exptl_absorpt_correction_type multi-scan
_exptl_absorpt_process_details '(XPREP; Bruker, 2008)'
_exptl_crystal_colour colourless
_exptl_crystal_density_diffrn 1.348
_exptl_crystal_density_method 'not measured'
_exptl_crystal_description cube
_exptl_crystal_F_000 700
_exptl_crystal_size_max 0.25
_exptl_crystal_size_mid 0.10
_exptl_crystal_size_min 0.05
_refine_diff_density_max 0.428
_refine_diff_density_min -0.420
_refine_ls_extinction_method none
_refine_ls_goodness_of_fit_ref 1.041
_refine_ls_hydrogen_treatment constr
_refine_ls_matrix_type full
_refine_ls_number_parameters 161
_refine_ls_number_reflns 3636
_refine_ls_number_restraints 0
_refine_ls_restrained_S_all 1.041
_refine_ls_R_factor_all 0.0185
_refine_ls_R_factor_gt 0.0170
_refine_ls_shift/su_max 0.002
_refine_ls_shift/su_mean 0.000
_refine_ls_structure_factor_coef Fsqd
_refine_ls_weighting_details 'calc w=1/[\s^2^(Fo^2^)+(0.0200P)^2^+0.7365P] where P=(Fo^2^+2Fc^2^)/3'
_refine_ls_weighting_scheme calc
_refine_ls_wR_factor_gt 0.0422
_refine_ls_wR_factor_ref 0.0432
_reflns_number_gt 3387
_reflns_number_total 3636
_reflns_threshold_expression I>2sigma(I)
_cod_data_source_file kp2332.cif
_cod_data_source_block I
_cod_original_sg_symbol_H-M 'P 21/n '
_cod_database_code 2230766
_cod_database_fobs_code 2230766

loop_
_symmetry_equiv_pos_as_xyz
'x, y, z'
'-x+1/2, y+1/2, -z+1/2'
'-x, -y, -z'
'x-1/2, -y-1/2, z-1/2'

loop_
_atom_site_type_symbol
_atom_site_label
_atom_site_fract_x
_atom_site_fract_y
_atom_site_fract_z
_atom_site_U_iso_or_equiv
_atom_site_adp_type
_atom_site_calc_flag
_atom_site_refinement_flags
_atom_site_occupancy
_atom_site_symmetry_multiplicity
_atom_site_disorder_assembly
_atom_site_disorder_group
Sn Sn1 0.025172(11) 0.980800(6) 0.390739(8) 0.01472(4) Uani d . 1 1 . .
C C1 0.08418(18) 1.07858(9) 0.28847(13) 0.0166(3) Uani d . 1 1 . .
C C2 -0.03317(18) 1.08829(9) 0.19728(13) 0.0165(3) Uani d . 1 1 . .
C C3 -0.17491(18) 1.03462(9) 0.18331(13) 0.0166(3) Uani d . 1 1 . .
C C4 -0.18366(18) 0.97554(9) 0.26111(14) 0.0174(3) Uani d . 1 1 . .
C C5 0.20071(18) 0.88519(10) 0.40268(14) 0.0207(3) Uani d . 1 1 . .
C C6 0.2344(3) 0.86861(15) 0.28284(18) 0.0494(6) Uani d . 1 1 . .
H H6A 0.2631 0.9179 0.2498 0.074 Uiso calc R 1 1 . .
H H6B 0.1428 0.8468 0.2347 0.074 Uiso calc R 1 1 . .
H H6C 0.3187 0.8307 0.2884 0.074 Uiso calc R 1 1 . .
C C7 0.3492(2) 0.91665(13) 0.47898(19) 0.0412(5) Uani d . 1 1 . .
H H7A 0.4319 0.8783 0.4801 0.062 Uiso calc R 1 1 . .
H H7B 0.3311 0.9245 0.5560 0.062 Uiso calc R 1 1 . .
H H7C 0.3781 0.9670 0.4489 0.062 Uiso calc R 1 1 . .
C C8 0.1474(3) 0.80959(13) 0.4556(3) 0.0577(7) Uani d . 1 1 . .
H H8A 0.0592 0.7872 0.4042 0.087 Uiso calc R 1 1 . .
H H8B 0.1182 0.8226 0.5280 0.087 Uiso calc R 1 1 . .
H H8C 0.2310 0.7710 0.4681 0.087 Uiso calc R 1 1 . .
C C9 0.23347(19) 1.12690(10) 0.31206(14) 0.0207(3) Uani d . 1 1 . .
H H9A 0.2443 1.1562 0.2428 0.025 Uiso calc R 1 1 . .
H H9B 0.3215 1.0904 0.3308 0.025 Uiso calc R 1 1 . .
C C10 0.2376(2) 1.18665(11) 0.41124(15) 0.0285(4) Uani d . 1 1 . .
H H10A 0.1539 1.2247 0.3915 0.043 Uiso calc R 1 1 . .
H H10B 0.3356 1.2147 0.4246 0.043 Uiso calc R 1 1 . .
H H10C 0.2260 1.1581 0.4799 0.043 Uiso calc R 1 1 . .
C C11 -0.02473(19) 1.15157(10) 0.10545(13) 0.0213(3) Uani d . 1 1 . .
H H11A 0.0349 1.1974 0.1409 0.026 Uiso calc R 1 1 . .
H H11B -0.1294 1.1701 0.0735 0.026 Uiso calc R 1 1 . .
C C12 0.0514(2) 1.11894(11) 0.00763(14) 0.0276(4) Uani d . 1 1 . .
H H12A 0.1557 1.1013 0.0387 0.041 Uiso calc R 1 1 . .
H H12B 0.0547 1.1607 -0.0482 0.041 Uiso calc R 1 1 . .
H H12C -0.0086 1.0744 -0.0289 0.041 Uiso calc R 1 1 . .
C C13 -0.30873(19) 1.05102(10) 0.08346(14) 0.0229(3) Uani d . 1 1 . .
H H13A -0.3647 1.0012 0.0615 0.027 Uiso calc R 1 1 . .
H H13B -0.2668 1.0698 0.0176 0.027 Uiso calc R 1 1 . .
C C14 -0.4225(2) 1.11386(11) 0.11409(18) 0.0348(4) Uani d . 1 1 . .
H H14A -0.4702 1.0938 0.1755 0.052 Uiso calc R 1 1 . .
H H14B -0.5018 1.1246 0.0475 0.052 Uiso calc R 1 1 . .
H H14C -0.3669 1.1627 0.1385 0.052 Uiso calc R 1 1 . .
C C15 -0.32148(19) 0.92105(10) 0.26192(15) 0.0230(3) Uani d . 1 1 . .
H H15A -0.4082 0.9395 0.2037 0.028 Uiso calc R 1 1 . .
H H15B -0.3527 0.9253 0.3364 0.028 Uiso calc R 1 1 . .
C C16 -0.2897(2) 0.83329(11) 0.23913(18) 0.0337(4) Uani d . 1 1 . .
H H16A -0.2663 0.8279 0.1631 0.051 Uiso calc R 1 1 . .
H H16B -0.3802 0.8017 0.2446 0.051 Uiso calc R 1 1 . .
H H16C -0.2024 0.8147 0.2952 0.051 Uiso calc R 1 1 . .

loop_
_atom_site_aniso_label
_atom_site_aniso_U_11
_atom_site_aniso_U_22
_atom_site_aniso_U_33
_atom_site_aniso_U_12
_atom_site_aniso_U_13
_atom_site_aniso_U_23
Sn1 0.01341(6) 0.01614(6) 0.01448(6) 0.00001(4) 0.00225(4) 0.00191(4)
C1 0.0176(7) 0.0170(7) 0.0159(7) -0.0015(6) 0.0052(6) -0.0001(6)
C2 0.0193(7) 0.0139(7) 0.0172(7) 0.0008(6) 0.0058(6) -0.0002(6)
C3 0.0149(7) 0.0168(7) 0.0175(7) 0.0016(6) 0.0014(6) -0.0027(6)
C4 0.0141(7) 0.0185(7) 0.0194(8) -0.0002(6) 0.0028(6) -0.0020(6)
C5 0.0170(8) 0.0210(8) 0.0232(8) 0.0027(6) 0.0013(6) 0.0000(6)
C6 0.0559(14) 0.0607(15) 0.0314(11) 0.0330(12) 0.0074(10) -0.0069(10)
C7 0.0230(10) 0.0449(12) 0.0498(12) 0.0099(8) -0.0082(8) -0.0115(10)
C8 0.0319(12) 0.0326(11) 0.112(2) 0.0118(9) 0.0221(13) 0.0330(13)
C9 0.0193(8) 0.0216(8) 0.0210(8) -0.0044(6) 0.0036(6) 0.0011(6)
C10 0.0302(10) 0.0268(9) 0.0270(9) -0.0092(7) 0.0015(7) -0.0042(7)
C11 0.0240(8) 0.0190(8) 0.0203(8) -0.0009(6) 0.0027(6) 0.0041(6)
C12 0.0343(10) 0.0299(9) 0.0195(8) -0.0047(7) 0.0075(7) 0.0035(7)
C13 0.0210(8) 0.0226(8) 0.0222(8) -0.0001(7) -0.0030(6) 0.0014(7)
C14 0.0234(9) 0.0293(9) 0.0472(12) 0.0069(7) -0.0054(8) -0.0003(8)
C15 0.0178(8) 0.0241(8) 0.0268(8) -0.0037(6) 0.0033(6) 0.0017(7)
C16 0.0355(10) 0.0252(9) 0.0433(11) -0.0132(8) 0.0146(9) -0.0065(8)

loop_
_atom_type_symbol
_atom_type_description
_atom_type_scat_dispersion_real
_atom_type_scat_dispersion_imag
_atom_type_scat_source
C C 0.0033 0.0016 'International Tables Vol C Tables 4.2.6.8 and 6.1.1.4'
H H 0.0000 0.0000 'International Tables Vol C Tables 4.2.6.8 and 6.1.1.4'
Sn Sn -0.6537 1.4246 'International Tables Vol C Tables 4.2.6.8 and 6.1.1.4'

loop_
_geom_angle_atom_site_label_1
_geom_angle_atom_site_label_2
_geom_angle_atom_site_label_3
_geom_angle_site_symmetry_1
_geom_angle_site_symmetry_3
_geom_angle
_geom_angle_publ_flag
C1 Sn1 C4 . . 83.75(6) yes
C1 Sn1 C5 . . 110.28(6) ?
C4 Sn1 C5 . . 120.31(6) ?
C1 Sn1 Sn1 . 3_576 116.51(4) ?
C4 Sn1 Sn1 . 3_576 114.24(4) ?
C5 Sn1 Sn1 . 3_576 109.75(4) ?
C2 C1 C9 . . 125.63(14) ?
C2 C1 Sn1 . . 108.27(11) ?
C9 C1 Sn1 . . 126.08(11) ?
C1 C2 C3 . . 120.03(13) ?
C1 C2 C11 . . 121.33(14) ?
C3 C2 C11 . . 118.62(13) ?
C4 C3 C2 . . 120.22(14) ?
C4 C3 C13 . . 121.47(14) ?
C2 C3 C13 . . 118.26(13) ?
C3 C4 C15 . . 125.86(15) ?
C3 C4 Sn1 . . 107.73(11) ?
C15 C4 Sn1 . . 126.20(11) ?
C8 C5 C6 . . 111.14(18) ?
C8 C5 C7 . . 109.49(17) ?
C6 C5 C7 . . 108.65(17) ?
C8 C5 Sn1 . . 111.26(12) ?
C6 C5 Sn1 . . 109.01(12) ?
C7 C5 Sn1 . . 107.17(11) ?
C5 C6 H6A . . 109.5 ?
C5 C6 H6B . . 109.5 ?
H6A C6 H6B . . 109.5 ?
C5 C6 H6C . . 109.5 ?
H6A C6 H6C . . 109.5 ?
H6B C6 H6C . . 109.5 ?
C5 C7 H7A . . 109.5 ?
C5 C7 H7B . . 109.5 ?
H7A C7 H7B . . 109.5 ?
C5 C7 H7C . . 109.5 ?
H7A C7 H7C . . 109.5 ?
H7B C7 H7C . . 109.5 ?
C5 C8 H8A . . 109.5 ?
C5 C8 H8B . . 109.5 ?
H8A C8 H8B . . 109.5 ?
C5 C8 H8C . . 109.5 ?
H8A C8 H8C . . 109.5 ?
H8B C8 H8C . . 109.5 ?
C1 C9 C10 . . 112.43(13) ?
C1 C9 H9A . . 109.1 ?
C10 C9 H9A . . 109.1 ?
C1 C9 H9B . . 109.1 ?
C10 C9 H9B . . 109.1 ?
H9A C9 H9B . . 107.9 ?
C9 C10 H10A . . 109.5 ?
C9 C10 H10B . . 109.5 ?
H10A C10 H10B . . 109.5 ?
C9 C10 H10C . . 109.5 ?
H10A C10 H10C . . 109.5 ?
H10B C10 H10C . . 109.5 ?
C2 C11 C12 . . 112.17(14) ?
C2 C11 H11A . . 109.2 ?
C12 C11 H11A . . 109.2 ?
C2 C11 H11B . . 109.2 ?
C12 C11 H11B . . 109.2 ?
H11A C11 H11B . . 107.9 ?
C11 C12 H12A . . 109.5 ?
C11 C12 H12B . . 109.5 ?
H12A C12 H12B . . 109.5 ?
C11 C12 H12C . . 109.5 ?
H12A C12 H12C . . 109.5 ?
H12B C12 H12C . . 109.5 ?
C3 C13 C14 . . 112.16(14) ?
C3 C13 H13A . . 109.2 ?
C14 C13 H13A . . 109.2 ?
C3 C13 H13B . . 109.2 ?
C14 C13 H13B . . 109.2 ?
H13A C13 H13B . . 107.9 ?
C13 C14 H14A . . 109.5 ?
C13 C14 H14B . . 109.5 ?
H14A C14 H14B . . 109.5 ?
C13 C14 H14C . . 109.5 ?
H14A C14 H14C . . 109.5 ?
H14B C14 H14C . . 109.5 ?
C4 C15 C16 . . 113.80(14) ?
C4 C15 H15A . . 108.8 ?
C16 C15 H15A . . 108.8 ?
C4 C15 H15B . . 108.8 ?
C16 C15 H15B . . 108.8 ?
H15A C15 H15B . . 107.7 ?
C15 C16 H16A . . 109.5 ?
C15 C16 H16B . . 109.5 ?
H16A C16 H16B . . 109.5 ?
C15 C16 H16C . . 109.5 ?
H16A C16 H16C . . 109.5 ?
H16B C16 H16C . . 109.5 ?

loop_
_geom_bond_atom_site_label_1
_geom_bond_atom_site_label_2
_geom_bond_site_symmetry_2
_geom_bond_distance
_geom_bond_publ_flag
Sn1 C1 . 2.1416(15) yes
Sn1 C4 . 2.1475(16) yes
Sn1 C5 . 2.1906(16) yes
Sn1 Sn1 3_576 2.7682(2) yes
C1 C2 . 1.347(2) ?
C1 C9 . 1.509(2) ?
C2 C3 . 1.507(2) ?
C2 C11 . 1.520(2) ?
C3 C4 . 1.355(2) ?
C3 C13 . 1.518(2) ?
C4 C15 . 1.505(2) ?
C5 C8 . 1.513(3) ?
C5 C6 . 1.521(3) ?
C5 C7 . 1.523(2) ?
C6 H6A . 0.9600 ?
C6 H6B . 0.9600 ?
C6 H6C . 0.9600 ?
C7 H7A . 0.9600 ?
C7 H7B . 0.9600 ?
C7 H7C . 0.9600 ?
C8 H8A . 0.9600 ?
C8 H8B . 0.9600 ?
C8 H8C . 0.9600 ?
C9 C10 . 1.529(2) ?
C9 H9A . 0.9700 ?
C9 H9B . 0.9700 ?
C10 H10A . 0.9600 ?
C10 H10B . 0.9600 ?
C10 H10C . 0.9600 ?
C11 C12 . 1.534(2) ?
C11 H11A . 0.9700 ?
C11 H11B . 0.9700 ?
C12 H12A . 0.9600 ?
C12 H12B . 0.9600 ?
C12 H12C . 0.9600 ?
C13 C14 . 1.529(2) ?
C13 H13A . 0.9700 ?
C13 H13B . 0.9700 ?
C14 H14A . 0.9600 ?
C14 H14B . 0.9600 ?
C14 H14C . 0.9600 ?
C15 C16 . 1.516(2) ?
C15 H15A . 0.9700 ?
C15 H15B . 0.9700 ?
C16 H16A . 0.9600 ?
C16 H16B . 0.9600 ?
C16 H16C . 0.9600 ?
